data_7251331
loop_
_publ_author_name
'Bear, Joseph C.'
'Cockcroft, Jeremy Karl'
'Rosu-Finsen, Alexander'
'Williams, Jeffrey Huw'

_publ_section_title
;
 Exploring non-covalent interactions in binary aromatic complexes
;
_journal_name_full CrystEngComm
_journal_paper_doi 10.1039/D5CE00989H
_journal_year 2025
_chemical_formula_moiety 'C6 Cl F5, C8 H10'
_chemical_formula_sum 'C14 H10 Cl F5'
_chemical_formula_weight 308.67
_chemical_name_systematic p-xylene:chloropentafluorobenzene
_space_group_crystal_system triclinic
_space_group_IT_number 2
_space_group_name_Hall '-P 1'
_space_group_name_H-M_alt 'P -1'
_atom_sites_solution_hydrogens mixed
_atom_sites_solution_primary dual
_audit_creation_date 2024-11-25
_audit_creation_method
;
Olex2 1.5
(compiled 2024.02.16 svn.r378c4104 for OlexSys, GUI svn.r6928)
;
_audit_update_record
;
2025-08-28 deposited with the CCDC.	2025-11-26 downloaded from the CCDC.
;
_cell_angle_alpha 111.378(8)
_cell_angle_beta 99.662(7)
_cell_angle_gamma 95.159(7)
_cell_formula_units_Z 1
_cell_length_a 6.1383(5)
_cell_length_b 7.4411(7)
_cell_length_c 7.9224(6)
_cell_measurement_reflns_used 2170
_cell_measurement_temperature 120
_cell_measurement_theta_max 72.6160
_cell_measurement_theta_min 6.1170
_cell_volume 327.65(5)
_computing_cell_refinement 'CrysAlisPro 1.171.40.57a (Rigaku OD, 2019)'
_computing_data_collection 'CrysAlisPro 1.171.40.57a (Rigaku OD, 2019)'
_computing_data_reduction 'CrysAlisPro 1.171.40.57a (Rigaku OD, 2019)'
_computing_molecular_graphics 'Olex2 1.5 (Dolomanov et al., 2009)'
_computing_publication_material 'Olex2 1.5 (Dolomanov et al., 2009)'
_computing_structure_refinement 'SHELXL 2014/7 (Sheldrick, 2015)'
_computing_structure_solution 'SHELXT 2014/5 (Sheldrick, 2014)'
_diffrn_ambient_environment N~2~
_diffrn_ambient_temperature 120
_diffrn_detector 'CCD plate'
_diffrn_detector_area_resol_mean 5.2031
_diffrn_detector_type Atlas
_diffrn_measured_fraction_theta_full 0.993
_diffrn_measured_fraction_theta_max 0.962
_diffrn_measurement_details
;
List of Runs (angles in degrees, time in seconds):

  # Type    Start    End  Width  t~exp~   \w     \q     \k     \f   Frames
#--------------------------------------------------------------------------
  1  \w      3.00  28.00   1.00    1.00    --   38.00  85.00 -88.50   25
  2  \w   -103.00 -76.00   1.00    1.00    --  -40.87 -38.00-120.00   27
  3  \w    -43.00 -18.00   1.00    1.00    --  -40.87 -38.00-120.00   25
  4  \w    -87.00 -14.00   1.00    1.00    --  -40.87 125.00  30.00   73
  5  \w    -81.00 -48.00   1.00    1.00    --  -40.87 -38.00  30.00   33
  6  \w    -84.00 -10.00   1.00    1.00    --  -40.87 125.00-150.00   74
  7  \w    -41.00 -16.00   1.00    1.00    --  -40.87 -38.00  30.00   25
  8  \w     14.00  39.00   1.00    1.00    --   46.00  76.00 117.96   25
  9  \w     15.00  40.00   1.00    1.00    --   46.00  79.00 -59.03   25
 10  \w     13.00  40.00   1.00    1.00    --   46.00  78.00  71.30   27
 11  \w     16.00  41.00   1.00    1.00    --   50.00  81.00 156.44   25
 12  \w     16.00  41.00   1.00    1.00    --   50.00  82.00   2.50   25
 13  \w     28.00  60.00   1.00    1.00    --   54.00  54.00 120.47   32
 14  \w     99.00 127.00   1.00    1.00    --   54.00  69.00-176.46   28
 15  \w     79.00 115.00   1.00    1.00    --   54.00  68.00 -85.66   36
 16  \w     76.00 101.00   1.00    1.00    --   54.00  54.00 120.47   25
 17  \w     31.00  59.00   1.00    1.00    --   54.00  69.00-176.46   28
 18  \w     26.00  76.00   1.00    1.00    --   54.00  68.00 -85.66   50
 19  \w     31.00  78.00   1.00    1.00    --   62.00  70.00-143.17   47
 20  \w     42.00  69.00   1.00    1.00    --   62.00  60.00 117.98   27
 21  \w     91.00 118.00   1.00    1.00    --   62.00  60.00 117.98   27
 22  \w     38.00  97.00   1.00    1.00    --   66.00  55.00  41.86   59
 23  \w     95.00 141.00   1.00    1.00    --   70.00  67.00 133.64   46
 24  \w     40.00  89.00   1.00    1.00    --   70.00  67.00 133.64   49
 25  \w     98.00 143.00   1.00    1.00    --   70.00  68.00 -44.39   45
 26  \w     40.00  68.00   1.00    1.00    --   70.00  68.00 -44.39   28
 27  \w     54.00  90.00   1.00    1.00    --   74.00  62.00 -21.12   36
 28  \w     52.00  79.00   1.00    1.00    --   82.00  69.00-151.83   27
 29  \w     77.00 132.00   1.00    1.00    --  106.06 -77.00 -30.00   55
 30  \w     33.00  60.00   1.00    1.00    --  106.06 -77.00 -30.00   27
 31  \w     77.00 107.00   1.00    1.00    --  106.06  61.00  30.00   30
 32  \w     79.00 122.00   1.00    1.00    --  106.06  61.00 -60.00   43
 33  \w     80.00 177.00   1.00    1.00    --  106.06  61.00 150.00   97
 34  \w     80.00 107.00   1.00    1.00    --  106.06  45.00 -60.00   27
 35  \w     77.00 176.00   1.00    1.00    --  106.06  61.00-120.00   99
 36  \w    137.00 178.00   1.00    1.00    --  106.06  61.00  90.00   41
 37  \w    122.00 168.00   1.00    1.00    --  106.06  77.00-180.00   46
 38  \w     99.00 163.00   1.00    1.00    --  106.06 125.00 -60.00   64
 39  \w     31.00 136.00   1.00    1.00    --  106.06 -77.00-120.00  105
 40  \w     84.00 117.00   1.00    1.00    --  106.06  61.00 -30.00   33
 41  \w    116.00 141.00   1.00    1.00    --  106.06  61.00-150.00   25
 42  \w     40.00 130.00   1.00    1.00    --  106.06-149.00-165.00   90
 43  \w     82.00 113.00   1.00    1.00    --  106.06  61.00-150.00   31
 44  \w    112.00 177.00   1.00    1.00    --  106.06  61.00  60.00   65
 45  \w    111.00 177.00   1.00    1.00    --  106.06  55.00   0.57   66
 46  \w     78.00 114.00   1.00    1.00    --  106.06  61.00  90.00   36
 47  \w     80.00 111.00   1.00    1.00    --  106.06  61.00  60.00   31
 48  \w     78.00 110.00   1.00    1.00    --  106.06  55.00   0.57   32
 49  \w     81.00 117.00   1.00    1.00    --  106.06  61.00 120.00   36
 50  \w     61.00 111.00   1.00    1.00    --  106.06-125.00-120.00   50
;
_diffrn_measurement_device 'four-circle diffractometer'
_diffrn_measurement_device_type 'SuperNova, Dual, Cu at home/near, Atlas'
_diffrn_measurement_method '\w scans'
_diffrn_orient_matrix_type 'CrysAlisPro convention (1999,Acta A55,543-557)'
_diffrn_orient_matrix_UB_11 0.1060434000
_diffrn_orient_matrix_UB_12 -0.0265104000
_diffrn_orient_matrix_UB_13 -0.1687705000
_diffrn_orient_matrix_UB_21 -0.2335239000
_diffrn_orient_matrix_UB_22 -0.0790590000
_diffrn_orient_matrix_UB_23 -0.1300813000
_diffrn_orient_matrix_UB_31 -0.0290067000
_diffrn_orient_matrix_UB_32 0.2094163000
_diffrn_orient_matrix_UB_33 0.0185401000
_diffrn_radiation_monochromator mirror
_diffrn_radiation_probe x-ray
_diffrn_radiation_type 'Cu K\a'
_diffrn_radiation_wavelength 1.54184
_diffrn_reflns_av_R_equivalents 0.0489
_diffrn_reflns_av_unetI/netI 0.0356
_diffrn_reflns_Laue_measured_fraction_full 0.993
_diffrn_reflns_Laue_measured_fraction_max 0.962
_diffrn_reflns_limit_h_max 7
_diffrn_reflns_limit_h_min -7
_diffrn_reflns_limit_k_max 8
_diffrn_reflns_limit_k_min -7
_diffrn_reflns_limit_l_max 9
_diffrn_reflns_limit_l_min -9
_diffrn_reflns_number 3991
_diffrn_reflns_point_group_measured_fraction_full 0.993
_diffrn_reflns_point_group_measured_fraction_max 0.962
_diffrn_reflns_theta_full 67.684
_diffrn_reflns_theta_max 73.561
_diffrn_reflns_theta_min 6.144
_diffrn_source 'micro-focus sealed X-ray tube'
_diffrn_source_type 'SuperNova (Cu) X-ray Source'
_exptl_absorpt_coefficient_mu 3.051
_exptl_absorpt_correction_T_max 1.00000
_exptl_absorpt_correction_T_min 0.06613
_exptl_absorpt_correction_type multi-scan
_exptl_absorpt_process_details
;
CrysAlisPro 1.171.40.57a (Rigaku Oxford Diffraction, 2019)
Empirical absorption correction using spherical harmonics,
 implemented in SCALE3 ABSPACK scaling algorithm.
;
_exptl_crystal_colour 'clear colourless'
_exptl_crystal_colour_lustre clear
_exptl_crystal_colour_primary colourless
_exptl_crystal_density_diffrn 1.564
_exptl_crystal_description plank
_exptl_crystal_F_000 156
_exptl_crystal_recrystallization_method 'Crystallized in situ in 0.3mm X-ray capillary'
_exptl_crystal_size_max 0.302
_exptl_crystal_size_mid 0.181
_exptl_crystal_size_min 0.105
_refine_diff_density_max 0.305
_refine_diff_density_min -0.363
_refine_diff_density_rms 0.067
_refine_ls_extinction_method none
_refine_ls_goodness_of_fit_ref 1.053
_refine_ls_hydrogen_treatment mixed
_refine_ls_matrix_type full
_refine_ls_number_parameters 100
_refine_ls_number_reflns 1281
_refine_ls_number_restraints 5
_refine_ls_restrained_S_all 1.054
_refine_ls_R_factor_all 0.0639
_refine_ls_R_factor_gt 0.0545
_refine_ls_shift/su_max 0.000
_refine_ls_shift/su_mean 0.000
_refine_ls_structure_factor_coef Fsqd
_refine_ls_weighting_details 'w=1/[\s^2^(Fo^2^)+(0.0910P)^2^+0.1738P] where P=(Fo^2^+2Fc^2^)/3'
_refine_ls_weighting_scheme calc
_refine_ls_wR_factor_gt 0.1486
_refine_ls_wR_factor_ref 0.1588
_reflns_Friedel_coverage 0.000
_reflns_number_gt 1085
_reflns_number_total 1281
_reflns_threshold_expression 'I > 2\s(I)'
_cod_data_source_file d5ce00989h2.cif
_cod_data_source_block exp_2922
_cod_database_code 7251331
_shelx_shelxl_version_number 2014/7
_chemical_oxdiff_formula 'C6 F5 Cl C8 H10'
_chemical_oxdiff_usercomment '0.3mm capillary'
_shelx_space_group_comment
;
The symmetry employed for this shelxl refinement is uniquely defined
by the following loop, which should always be used as a source of
symmetry information in preference to the above space-group names.
They are only intended as comments.
;
_reflns_odcompleteness_completeness 99.66
_reflns_odcompleteness_iscentric 1
_reflns_odcompleteness_theta 66.97
_olex2_refinement_description
;
1. Fixed Uiso
 At 1.5 times of:
  All C(H,H,H) groups
2. Shared sites
{Cl1, F1}
3. Restrained distances
 C1-C2 \\sim C2-C3
 with sigma of 0.01
 C2-F2 \\sim C3-F3
 with sigma of 0.01
4. Restrained planarity
 Cl1, F2, F3, C1, C2, C3
 with sigma of 0.05
5. Uiso/Uaniso restraints and constraints
Uanis(Cl1) = Uanis(F1)
6. Others
 Fixed Sof: Cl1(0.5) F1(0.5)
7.a Idealised Me refined as rotating group:
 C8(H8A,H8B,H8C)
;
_olex2_date_sample_data_collection 2021-09-30
_olex2_exptl_crystal_mounting_method 'Sealed capillary glued in a brass pip'
_olex2_submission_special_instructions 'No special instructions were received'
_oxdiff_exptl_absorpt_empirical_details
;
Empirical correction (ABSPACK) includes:
- Absorption correction using spherical harmonics
- Frame scaling
;
_oxdiff_exptl_absorpt_empirical_full_max 12.023
_oxdiff_exptl_absorpt_empirical_full_min 0.280

loop_
_space_group_symop_operation_xyz
'x, y, z'
'-x, -y, -z'

loop_
_atom_site_label
_atom_site_type_symbol
_atom_site_fract_x
_atom_site_fract_y
_atom_site_fract_z
_atom_site_U_iso_or_equiv
_atom_site_adp_type
_atom_site_occupancy
_atom_site_site_symmetry_order
_atom_site_calc_flag
_atom_site_refinement_flags_posn
_atom_site_refinement_flags_adp
_atom_site_refinement_flags_occupancy
_atom_site_disorder_assembly
_atom_site_disorder_group
Cl1 Cl 0.20087(15) 0.10012(14) 0.39441(12) 0.0445(3) Uani 0.5 1 d . . P A 1
F1 F 0.20087(15) 0.10012(14) 0.39441(12) 0.0445(3) Uani 0.5 1 d . . P A 1
F2 F 0.4341(2) 0.1778(2) 0.1417(2) 0.0451(5) Uani 1 1 d D . . A 1
F3 F 0.2533(2) 0.0838(2) -0.2204(2) 0.0445(5) Uani 1 1 d D . . A 1
C1 C 0.0941(4) 0.0474(3) 0.1860(3) 0.0350(6) Uani 1 1 d D . . A 1
C2 C 0.2197(4) 0.0891(3) 0.0720(3) 0.0356(6) Uani 1 1 d D . . A 1
C3 C 0.1278(4) 0.0420(3) -0.1122(3) 0.0352(6) Uani 1 1 d D . . A 1
C5 C 0.1131(4) 0.5224(4) -0.1288(4) 0.0376(6) Uani 1 1 d . . . B 2
H5 H 0.193(6) 0.531(5) -0.222(5) 0.060(10) Uiso 1 1 d . . . C 2
C6 C 0.2240(4) 0.5768(4) 0.0532(4) 0.0365(6) Uani 1 1 d . . . B 2
H6 H 0.383(6) 0.641(5) 0.099(5) 0.056(9) Uiso 1 1 d . . . D 2
C7 C 0.1144(4) 0.5555(4) 0.1860(3) 0.0364(6) Uani 1 1 d . . . B 2
C8 C 0.2362(7) 0.6136(6) 0.3848(4) 0.0642(10) Uani 1 1 d . . . B 2
H8A H 0.2991 0.5023 0.3993 0.096 Uiso 1 1 calc R U . B 2
H8B H 0.1312 0.6529 0.4670 0.096 Uiso 1 1 calc R U . B 2
H8C H 0.3575 0.7234 0.4174 0.096 Uiso 1 1 calc R U . B 2

loop_
_atom_site_aniso_label
_atom_site_aniso_U_11
_atom_site_aniso_U_22
_atom_site_aniso_U_33
_atom_site_aniso_U_23
_atom_site_aniso_U_13
_atom_site_aniso_U_12
Cl1 0.0508(6) 0.0507(6) 0.0367(5) 0.0241(4) 0.0087(4) 0.0012(4)
F1 0.0508(6) 0.0507(6) 0.0367(5) 0.0241(4) 0.0087(4) 0.0012(4)
F2 0.0278(8) 0.0433(9) 0.0613(10) 0.0201(7) 0.0067(7) -0.0017(6)
F3 0.0398(8) 0.0434(9) 0.0575(10) 0.0249(7) 0.0196(7) 0.0023(6)
C1 0.0350(13) 0.0295(13) 0.0427(14) 0.0170(10) 0.0064(10) 0.0068(10)
C2 0.0262(11) 0.0287(13) 0.0530(15) 0.0172(11) 0.0097(10) 0.0018(9)
C3 0.0324(12) 0.0275(12) 0.0506(15) 0.0183(11) 0.0145(11) 0.0043(10)
C5 0.0391(14) 0.0398(14) 0.0469(14) 0.0270(12) 0.0191(11) 0.0082(11)
C6 0.0266(11) 0.0324(13) 0.0510(14) 0.0177(11) 0.0082(10) 0.0015(9)
C7 0.0393(13) 0.0347(13) 0.0384(13) 0.0171(10) 0.0069(10) 0.0118(10)
C8 0.072(2) 0.073(2) 0.0405(16) 0.0162(15) -0.0016(15) 0.0277(19)

loop_
_atom_type_symbol
_atom_type_description
_atom_type_scat_dispersion_real
_atom_type_scat_dispersion_imag
_atom_type_scat_source
C C 0.0181 0.0091 'International Tables Vol C Tables 4.2.6.8 and 6.1.1.4'
H H 0.0000 0.0000 'International Tables Vol C Tables 4.2.6.8 and 6.1.1.4'
Cl Cl 0.3639 0.7018 'International Tables Vol C Tables 4.2.6.8 and 6.1.1.4'
F F 0.0727 0.0534 'International Tables Vol C Tables 4.2.6.8 and 6.1.1.4'

loop_
_exptl_crystal_face_index_h
_exptl_crystal_face_index_k
_exptl_crystal_face_index_l
_exptl_crystal_face_perp_dist
3 1 -3 0.0328
-3 -1 3 0.0706
1 -5 1 0.1936
2 3 1 0.1075
1 3 -5 0.0308
1 1 -5 0.0262
-1 3 2 0.0884
-1 -1 5 0.0820
4 1 -2 0.0443
-3 2 2 0.0818
-1 1 -4 0.0527
-1 0 -4 0.0525

loop_
_geom_angle_atom_site_label_1
_geom_angle_atom_site_label_2
_geom_angle_atom_site_label_3
_geom_angle
_geom_angle_site_symmetry_1
_geom_angle_site_symmetry_3
_geom_angle_publ_flag
C2 C1 Cl1 120.2(2) . . ?
C2 C1 C3 119.0(2) . 2 ?
C3 C1 Cl1 120.8(2) 2 . ?
F2 C2 C1 119.8(2) . . ?
F2 C2 C3 119.5(2) . . ?
C3 C2 C1 120.7(2) . . ?
F3 C3 C1 120.1(2) . 2 ?
F3 C3 C2 119.6(2) . . ?
C2 C3 C1 120.3(2) . 2 ?
C6 C5 H5 121(2) . . ?
C6 C5 C7 121.0(2) . 2_565 ?
C7 C5 H5 118(2) 2_565 . ?
C5 C6 H6 122(2) . . ?
C5 C6 C7 121.5(2) . . ?
C7 C6 H6 116(2) . . ?
C5 C7 C8 121.0(3) 2_565 . ?
C6 C7 C5 117.5(2) . 2_565 ?
C6 C7 C8 121.5(3) . . ?
C7 C8 H8A 109.5 . . ?
C7 C8 H8B 109.5 . . ?
C7 C8 H8C 109.5 . . ?
H8A C8 H8B 109.5 . . ?
H8A C8 H8C 109.5 . . ?
H8B C8 H8C 109.5 . . ?

loop_
_geom_bond_atom_site_label_1
_geom_bond_atom_site_label_2
_geom_bond_distance
_geom_bond_site_symmetry_2
_geom_bond_publ_flag
Cl1 C1 1.558(3) . ?
F2 C2 1.344(3) . ?
F3 C3 1.340(3) . ?
C1 C2 1.379(3) . ?
C1 C3 1.388(3) 2 ?
C2 C3 1.373(4) . ?
C3 C1 1.388(3) 2 ?
C5 H5 0.97(4) . ?
C5 C6 1.379(4) . ?
C5 C7 1.394(4) 2_565 ?
C6 H6 0.99(4) . ?
C6 C7 1.387(4) . ?
C7 C5 1.394(4) 2_565 ?
C7 C8 1.509(4) . ?
C8 H8A 0.9800 . ?
C8 H8B 0.9800 . ?
C8 H8C 0.9800 . ?

loop_
_geom_torsion_atom_site_label_1
_geom_torsion_atom_site_label_2
_geom_torsion_atom_site_label_3
_geom_torsion_atom_site_label_4
_geom_torsion
_geom_torsion_site_symmetry_1
_geom_torsion_site_symmetry_2
_geom_torsion_site_symmetry_3
_geom_torsion_site_symmetry_4
_geom_torsion_publ_flag
Cl1 C1 C2 F2 -0.8(3) . . . . ?
Cl1 C1 C2 C3 179.50(19) . . . . ?
F2 C2 C3 F3 0.4(3) . . . . ?
F2 C2 C3 C1 -179.2(2) . . . 2 ?
C1 C2 C3 F3 -179.9(2) . . . . ?
C1 C2 C3 C1 0.5(4) . . . 2 ?
C3 C1 C2 F2 179.2(2) 2 . . . ?
C3 C1 C2 C3 -0.5(4) 2 . . . ?
C5 C6 C7 C5 -0.3(4) . . . 2_565 ?
C5 C6 C7 C8 179.5(3) . . . . ?
C7 C5 C6 C7 0.3(5) 2_565 . . . ?

loop_
_exptl_oxdiff_crystal_face_indexfrac_h
_exptl_oxdiff_crystal_face_indexfrac_k
_exptl_oxdiff_crystal_face_indexfrac_l
_exptl_oxdiff_crystal_face_x
_exptl_oxdiff_crystal_face_y
_exptl_oxdiff_crystal_face_z
3.3866 0.8148 -3.3940 0.9103 -0.4138 0.0095
-3.3405 -1.0351 3.4490 -0.9089 0.4133 -0.0559
1.0552 -4.7215 1.1173 0.0485 -0.0185 -0.9987
1.5740 3.0489 1.2880 -0.1313 -0.7762 0.6167
0.7105 2.5424 -5.0529 0.8607 0.2904 0.4181
1.2032 0.5645 -4.9496 0.9480 0.3182 -0.0085
-1.4569 3.2624 2.1875 -0.6102 -0.2023 0.7660
-1.2032 -0.5645 4.9496 -0.9480 -0.3182 0.0085
3.8609 0.7226 -1.6180 0.6633 -0.7483 0.0093
-3.3698 1.8898 2.1182 -0.7649 0.3620 0.5328
-1.4162 0.6694 -4.2443 0.5484 0.8299 0.1026
-1.3136 0.0763 -4.1016 0.5509 0.8343 -0.0220
